data_4312877
loop_
_publ_author_name
'F. Benetollo'
'Gabriella Bombieri'
'L. Calabi'
'S. Aime'
'M. Botta'

_publ_contact_author
;
      Bombieri Gabriella
      Istituto Chimica Farmaceutica
      Viale Abruzzi 42
      20131 Milano
      Italy
;
_publ_contact_author_email gabriella.bombieri@unimi.it
_publ_contact_author_fax '++39 02 50317565'
_publ_contact_author_phone '++39 02 50317516'
_publ_section_title
;
 Structural Variations Across the Lanthanide Series of Macrocyclic DOTA
 Complexes: Insights into the Design of Contrast Agents for Magnetic
 Resonance Imaging
;
_journal_name_full 'Inorganic Chemistry'
_journal_page_first 148
_journal_page_last 157
_journal_paper_doi 10.1021/ic025790n
_journal_volume 42
_journal_year 2003
_chemical_formula_sum 'C16 H41 Dy N4 Na2 O17'
_chemical_formula_weight 770.01
_chemical_melting_point Na[Dy(DOTA)(H~2~O)]^.^NaOH^.^7H~2~O
_chemical_name_systematic
;
 ?
;
_space_group_IT_number 13
_symmetry_cell_setting monoclinic
_symmetry_space_group_name_Hall '-P 2yc'
_symmetry_space_group_name_H-M 'P 1 2/c 1'
_atom_sites_solution_hydrogens geom
_atom_sites_solution_primary direct
_atom_sites_solution_secondary difmap
_audit_creation_method SHELXL-97
_cell_angle_alpha 90.00
_cell_angle_beta 99.88(3)
_cell_angle_gamma 90.00
_cell_formula_units_Z 4
_cell_length_a 12.170(4)
_cell_length_b 8.977(3)
_cell_length_c 27.891(5)
_cell_measurement_temperature 293(2)
_cell_volume 3001.9(15)
_computing_structure_refinement 'SHELXL-97 (Sheldrick, 1997)'
_diffrn_ambient_temperature 293(2)
_diffrn_measured_fraction_theta_full 0.920
_diffrn_measured_fraction_theta_max 0.920
_diffrn_radiation_monochromator graphite
_diffrn_radiation_source 'fine-focus sealed tube'
_diffrn_radiation_type MoK\a
_diffrn_radiation_wavelength 0.71073
_diffrn_reflns_av_R_equivalents 0.0215
_diffrn_reflns_av_sigmaI/netI 0.0123
_diffrn_reflns_limit_h_max 14
_diffrn_reflns_limit_h_min -14
_diffrn_reflns_limit_k_max 10
_diffrn_reflns_limit_k_min 0
_diffrn_reflns_limit_l_max 32
_diffrn_reflns_limit_l_min 0
_diffrn_reflns_number 4967
_diffrn_reflns_theta_full 24.99
_diffrn_reflns_theta_max 24.99
_diffrn_reflns_theta_min 3.00
_exptl_absorpt_coefficient_mu 2.595
_exptl_crystal_density_diffrn 1.704
_exptl_crystal_density_method 'not measured'
_exptl_crystal_F_000 1556
_refine_diff_density_max 1.206
_refine_diff_density_min -1.127
_refine_diff_density_rms 0.203
_refine_ls_extinction_method none
_refine_ls_goodness_of_fit_ref 1.131
_refine_ls_hydrogen_treatment mixed
_refine_ls_matrix_type full
_refine_ls_number_parameters 373
_refine_ls_number_reflns 4855
_refine_ls_number_restraints 0
_refine_ls_restrained_S_all 1.131
_refine_ls_R_factor_all 0.0660
_refine_ls_R_factor_gt 0.0642
_refine_ls_shift/su_max 0.067
_refine_ls_shift/su_mean 0.002
_refine_ls_structure_factor_coef Fsqd
_refine_ls_weighting_details 'calc w=1/[\s^2^(Fo^2^)+(0.0844P)^2^+38.9542P] where P=(Fo^2^+2Fc^2^)/3'
_refine_ls_weighting_scheme calc
_refine_ls_wR_factor_gt 0.1647
_refine_ls_wR_factor_ref 0.1676
_reflns_number_gt 4742
_reflns_number_total 4855
_reflns_threshold_expression >2sigma(I)
_cod_data_source_file ic025790n_s1_4.cif
_cod_data_source_block dysp
_cod_database_code 4312877

loop_
_symmetry_equiv_pos_as_xyz
'x, y, z'
'x, -y, z+1/2'
'-x, -y, -z'
'-x, y, -z-1/2'

loop_
_atom_site_label
_atom_site_type_symbol
_atom_site_fract_x
_atom_site_fract_y
_atom_site_fract_z
_atom_site_U_iso_or_equiv
_atom_site_adp_type
_atom_site_occupancy
_atom_site_symmetry_multiplicity
_atom_site_calc_flag
_atom_site_refinement_flags
_atom_site_disorder_assembly
_atom_site_disorder_group
Dy Dy 0.19128(3) 0.22694(4) 0.091419(13) 0.02707(18) Uani 1 1 d . . .
Na1 Na 0.1531(4) -0.2251(6) 0.00373(18) 0.0607(12) Uani 1 1 d . . .
Na2 Na 0.4228(4) -0.3216(6) 0.0022(2) 0.0656(13) Uani 1 1 d . . .
O1 O 0.1583(6) 0.2261(7) 0.0012(2) 0.0403(15) Uani 1 1 d . . .
O1B O 0.2188(5) -0.0143(7) 0.0651(2) 0.0363(14) Uani 1 1 d . . .
O1A O 0.3281(7) -0.2054(8) 0.0576(3) 0.0502(18) Uani 1 1 d . . .
O4A O -0.1462(6) 0.0307(9) 0.0576(3) 0.0528(19) Uani 1 1 d . . .
O4B O 0.0015(5) 0.1761(8) 0.0634(2) 0.0380(14) Uani 1 1 d . . .
O7B O 0.1454(6) 0.4653(7) 0.0620(2) 0.0408(15) Uani 1 1 d . . .
O7A O 0.0383(7) 0.6661(8) 0.0534(3) 0.0537(19) Uani 1 1 d . . .
O10A O 0.4855(6) 0.4477(9) 0.0520(3) 0.0538(19) Uani 1 1 d . . .
O10B O 0.3605(6) 0.2775(7) 0.0653(2) 0.0389(15) Uani 1 1 d . . .
N1 N 0.3441(6) 0.0808(9) 0.1501(3) 0.0347(17) Uani 1 1 d . . .
N4 N 0.1021(7) 0.0531(9) 0.1493(3) 0.0379(18) Uani 1 1 d . . .
N7 N 0.0800(6) 0.3821(9) 0.1473(3) 0.0345(17) Uani 1 1 d . . .
N10 N 0.3219(7) 0.4094(9) 0.1496(3) 0.0362(17) Uani 1 1 d . . .
C1 C 0.3915(9) -0.0292(12) 0.1196(4) 0.047(3) Uani 1 1 d . . .
C1A C 0.3069(8) -0.0880(10) 0.0776(4) 0.038(2) Uani 1 1 d . . .
C2 C 0.2982(9) 0.0084(13) 0.1896(4) 0.047(2) Uani 1 1 d . . .
C3 C 0.1857(9) -0.0627(11) 0.1715(4) 0.043(2) Uani 1 1 d . . .
C4 C 0.0062(9) -0.0251(11) 0.1196(4) 0.044(2) Uani 1 1 d . . .
C4A C -0.0504(8) 0.0678(11) 0.0783(4) 0.040(2) Uani 1 1 d . . .
C5 C 0.0635(9) 0.1405(12) 0.1894(4) 0.044(2) Uani 1 1 d . . .
C6 C 0.0029(8) 0.2818(12) 0.1697(4) 0.041(2) Uani 1 1 d . . .
C7 C 0.0121(8) 0.4905(11) 0.1149(4) 0.043(2) Uani 1 1 d . . .
C7A C 0.0700(8) 0.5458(9) 0.0738(3) 0.037(2) Uani 1 1 d . . .
C8 C 0.1550(9) 0.4567(12) 0.1870(4) 0.046(2) Uani 1 1 d . . .
C9 C 0.2555(8) 0.5260(11) 0.1695(4) 0.041(2) Uani 1 1 d . . .
C10 C 0.3964(8) 0.4845(11) 0.1195(4) 0.041(2) Uani 1 1 d . . .
C10A C 0.4169(8) 0.3954(12) 0.0755(4) 0.040(2) Uani 1 1 d . . .
C11 C 0.3892(9) 0.3254(12) 0.1901(4) 0.047(2) Uani 1 1 d . . .
C12 C 0.4372(8) 0.1840(12) 0.1725(4) 0.045(2) Uani 1 1 d . . .
O3 O 0.2710(7) 0.2339(12) 0.3061(3) 0.070(3) Uani 1 1 d . . .
O4 O 0.2394(7) -0.4434(9) -0.0211(3) 0.058(2) Uani 1 1 d . . .
O5 O 0.5578(12) 0.7180(13) 0.2184(5) 0.108(4) Uani 1 1 d . . .
O6 O 0.5740(10) -0.1479(16) 0.0165(5) 0.117(5) Uani 1 1 d . . .
O7 O 0.9189(16) 0.2650(18) 0.7160(7) 0.068(5) Uani 0.50 1 d P . .
O8 O 0.6861(12) 0.390(2) 0.5925(5) 0.126(5) Uani 1 1 d . . .
O9 O 0.3547(12) -0.159(2) -0.0706(8) 0.158(7) Uani 1 1 d . . .
O10 O 0.6980(14) -0.124(4) 0.0879(6) 0.206(12) Uani 1 1 d . . .
O11 O 0.287(2) 0.419(4) 0.3089(11) 0.120(9) Uiso 0.50 1 d P . .
O12 O 0.263(2) 0.544(4) 0.3118(11) 0.117(9) Uiso 0.50 1 d P . .
O13 O 0.274(3) -0.073(4) 0.3203(11) 0.135(10) Uiso 0.50 1 d P . .

loop_
_atom_site_aniso_label
_atom_site_aniso_U_11
_atom_site_aniso_U_22
_atom_site_aniso_U_33
_atom_site_aniso_U_23
_atom_site_aniso_U_13
_atom_site_aniso_U_12
Dy 0.0318(3) 0.0218(3) 0.0275(3) 0.00076(15) 0.00472(16) 0.00208(15)
Na1 0.063(3) 0.062(3) 0.053(3) -0.002(2) -0.004(2) 0.008(2)
Na2 0.070(3) 0.048(3) 0.089(4) -0.009(3) 0.044(3) -0.002(2)
O1 0.045(4) 0.039(4) 0.035(4) 0.001(3) 0.002(3) -0.001(3)
O1B 0.043(4) 0.026(3) 0.039(4) -0.001(3) 0.004(3) 0.005(3)
O1A 0.060(5) 0.032(4) 0.058(5) -0.011(3) 0.009(4) 0.013(3)
O4A 0.037(4) 0.057(5) 0.063(5) -0.014(4) 0.005(3) -0.010(3)
O4B 0.038(3) 0.038(4) 0.038(3) 0.001(3) 0.005(3) -0.001(3)
O7B 0.055(4) 0.026(3) 0.042(4) 0.008(3) 0.008(3) 0.006(3)
O7A 0.066(5) 0.030(4) 0.059(5) 0.006(3) -0.005(4) 0.014(3)
O10A 0.051(4) 0.049(4) 0.064(5) 0.000(4) 0.020(4) -0.011(4)
O10B 0.040(4) 0.042(4) 0.036(4) -0.010(3) 0.011(3) -0.006(3)
N1 0.040(4) 0.034(4) 0.028(4) -0.001(3) 0.001(3) 0.008(3)
N4 0.047(5) 0.028(4) 0.039(5) 0.005(3) 0.006(4) 0.000(3)
N7 0.038(4) 0.032(4) 0.035(4) -0.003(3) 0.008(3) 0.009(3)
N10 0.045(4) 0.029(4) 0.033(4) -0.003(3) 0.002(3) -0.003(3)
C1 0.044(5) 0.041(6) 0.052(6) -0.011(5) -0.001(5) 0.016(5)
C1A 0.050(6) 0.025(5) 0.041(5) 0.000(4) 0.015(4) 0.007(4)
C2 0.049(6) 0.050(6) 0.039(6) 0.012(5) 0.004(4) 0.000(5)
C3 0.049(6) 0.029(5) 0.050(6) 0.016(4) 0.007(5) 0.007(4)
C4 0.049(6) 0.037(5) 0.045(6) 0.002(4) 0.007(4) -0.009(4)
C4A 0.042(5) 0.038(5) 0.044(6) -0.010(4) 0.016(4) 0.000(4)
C5 0.053(6) 0.043(6) 0.041(5) 0.003(4) 0.020(4) 0.009(5)
C6 0.041(5) 0.045(6) 0.041(5) 0.001(4) 0.018(4) 0.000(4)
C7 0.045(5) 0.032(5) 0.053(6) 0.001(4) 0.011(5) 0.016(4)
C7A 0.048(5) 0.018(4) 0.039(5) 0.008(4) -0.007(4) 0.007(4)
C8 0.050(6) 0.044(6) 0.044(6) -0.016(5) 0.010(5) 0.004(5)
C9 0.048(6) 0.029(5) 0.044(6) -0.013(4) 0.002(4) 0.002(4)
C10 0.042(5) 0.035(5) 0.045(6) -0.002(4) 0.007(4) -0.007(4)
C10A 0.031(5) 0.051(6) 0.041(5) 0.008(4) 0.009(4) 0.007(4)
C11 0.052(6) 0.041(6) 0.046(6) -0.006(5) 0.001(5) 0.010(5)
C12 0.032(5) 0.042(5) 0.054(6) 0.002(5) -0.007(4) 0.007(4)
O3 0.041(4) 0.132(9) 0.039(4) 0.012(5) 0.011(3) 0.035(5)
O4 0.069(5) 0.050(5) 0.058(5) 0.009(4) 0.017(4) 0.001(4)
O5 0.120(10) 0.078(8) 0.108(9) -0.010(7) -0.036(8) -0.002(7)
O6 0.112(9) 0.136(11) 0.122(10) -0.080(9) 0.072(8) -0.074(8)
O7 0.089(13) 0.060(10) 0.072(11) -0.028(8) 0.067(10) -0.026(9)
O8 0.140(13) 0.146(15) 0.094(10) 0.023(8) 0.031(9) 0.011(9)
O9 0.093(9) 0.134(13) 0.25(2) 0.088(14) 0.044(11) 0.035(9)
O10 0.119(14) 0.35(4) 0.147(16) -0.005(18) 0.016(12) -0.091(17)

loop_
_atom_type_symbol
_atom_type_description
_atom_type_scat_dispersion_real
_atom_type_scat_dispersion_imag
_atom_type_scat_source
C C 0.0033 0.0016 'International Tables Vol C Tables 4.2.6.8 and 6.1.1.4'
H H 0.0000 0.0000 'International Tables Vol C Tables 4.2.6.8 and 6.1.1.4'
N N 0.0061 0.0033 'International Tables Vol C Tables 4.2.6.8 and 6.1.1.4'
O O 0.0106 0.0060 'International Tables Vol C Tables 4.2.6.8 and 6.1.1.4'
Na Na 0.0362 0.0249 'International Tables Vol C Tables 4.2.6.8 and 6.1.1.4'
Dy Dy -0.1892 4.4098 'International Tables Vol C Tables 4.2.6.8 and 6.1.1.4'

loop_
_geom_angle_atom_site_label_1
_geom_angle_atom_site_label_2
_geom_angle_atom_site_label_3
_geom_angle
_geom_angle_site_symmetry_1
_geom_angle_site_symmetry_3
_geom_angle_publ_flag
O7B Dy O1B 141.6(2) . . ?
O7B Dy O10B 83.3(2) . . ?
O1B Dy O10B 84.3(2) . . ?
O7B Dy O4B 84.2(2) . . ?
O1B Dy O4B 84.3(2) . . ?
O10B Dy O4B 143.1(2) . . ?
O7B Dy O1 70.0(2) . . ?
O1B Dy O1 71.6(2) . . ?
O10B Dy O1 71.5(2) . . ?
O4B Dy O1 71.6(2) . . ?
O7B Dy N1 141.8(2) . . ?
O1B Dy N1 66.7(2) . . ?
O10B Dy N1 73.9(2) . . ?
O4B Dy N1 131.6(2) . . ?
O1 Dy N1 127.5(2) . . ?
O7B Dy N4 131.9(2) . . ?
O1B Dy N4 74.7(2) . . ?
O10B Dy N4 142.0(2) . . ?
O4B Dy N4 66.5(2) . . ?
O1 Dy N4 127.9(2) . . ?
N1 Dy N4 68.8(2) . . ?
O7B Dy N7 66.7(2) . . ?
O1B Dy N7 142.6(2) . . ?
O10B Dy N7 130.6(2) . . ?
O4B Dy N7 74.0(2) . . ?
O1 Dy N7 126.3(2) . . ?
N1 Dy N7 106.1(2) . . ?
N4 Dy N7 68.9(2) . . ?
O7B Dy N10 74.2(2) . . ?
O1B Dy N10 131.8(2) . . ?
O10B Dy N10 66.5(2) . . ?
O4B Dy N10 141.1(2) . . ?
O1 Dy N10 127.0(2) . . ?
N1 Dy N10 68.7(2) . . ?
N4 Dy N10 105.2(2) . . ?
N7 Dy N10 67.9(2) . . ?
O7A Na1 O4 99.6(3) 1_545 . ?
O7A Na1 O1A 102.5(3) 1_545 . ?
O4 Na1 O1A 81.6(3) . . ?
O7A Na1 O4A 139.6(3) 1_545 3 ?
O4 Na1 O4A 110.4(3) . 3 ?
O1A Na1 O4A 108.0(3) . 3 ?
O7A Na1 O4B 93.9(3) 1_545 3 ?
O4 Na1 O4B 104.1(3) . 3 ?
O1A Na1 O4B 161.5(3) . 3 ?
O4A Na1 O4B 53.6(2) 3 3 ?
O7A Na1 O1B 93.5(3) 1_545 . ?
O4 Na1 O1B 133.9(3) . . ?
O1A Na1 O1B 52.4(2) . . ?
O4A Na1 O1B 84.9(3) 3 . ?
O4B Na1 O1B 118.9(3) 3 . ?
O7A Na1 C4A 117.8(3) 1_545 3 ?
O4 Na1 C4A 109.6(3) . 3 ?
O1A Na1 C4A 134.6(4) . 3 ?
O4A Na1 C4A 26.6(3) 3 3 ?
O4B Na1 C4A 26.9(3) 3 3 ?
O1B Na1 C4A 102.5(3) . 3 ?
O7A Na1 C1A 98.0(3) 1_545 . ?
O4 Na1 C1A 107.5(3) . . ?
O1A Na1 C1A 25.9(3) . . ?
O4A Na1 C1A 98.0(3) 3 . ?
O4B Na1 C1A 143.6(3) 3 . ?
O1B Na1 C1A 26.5(2) . . ?
C4A Na1 C1A 121.7(3) 3 . ?
O7A Na1 C7A 20.8(2) 1_545 1_545 ?
O4 Na1 C7A 81.2(3) . 1_545 ?
O1A Na1 C7A 90.2(3) . 1_545 ?
O4A Na1 C7A 159.4(3) 3 1_545 ?
O4B Na1 C7A 107.9(3) 3 1_545 ?
O1B Na1 C7A 99.4(3) . 1_545 ?
C4A Na1 C7A 134.3(3) 3 1_545 ?
C1A Na1 C7A 94.3(3) . 1_545 ?
O7A Na1 Na2 125.2(3) 1_545 . ?
O4 Na1 Na2 46.5(2) . . ?
O1A Na1 Na2 43.1(2) . . ?
O4A Na1 Na2 95.2(3) 3 . ?
O4B Na1 Na2 130.6(3) 3 . ?
O1B Na1 Na2 90.3(2) . . ?
C4A Na1 Na2 114.6(3) 3 . ?
C1A Na1 Na2 66.4(2) . . ?
C7A Na1 Na2 104.9(2) 1_545 . ?
O10A Na2 O1A 177.5(4) 3_655 . ?
O10A Na2 O6 89.1(3) 3_655 . ?
O1A Na2 O6 93.0(4) . . ?
O10A Na2 O4 97.3(3) 3_655 . ?
O1A Na2 O4 81.1(3) . . ?
O6 Na2 O4 165.1(5) . . ?
O10A Na2 O9 83.4(5) 3_655 . ?
O1A Na2 O9 98.2(5) . . ?
O6 Na2 O9 83.9(6) . . ?
O4 Na2 O9 83.5(5) . . ?
O10A Na2 O10A 80.0(3) 3_655 1_545 ?
O1A Na2 O10A 98.0(3) . 1_545 ?
O6 Na2 O10A 106.9(5) . 1_545 ?
O4 Na2 O10A 87.5(3) . 1_545 ?
O9 Na2 O10A 160.0(6) . 1_545 ?
O10A Na2 Na1 134.8(3) 3_655 . ?
O1A Na2 Na1 44.7(2) . . ?
O6 Na2 Na1 123.2(4) . . ?
O4 Na2 Na1 44.4(2) . . ?
O9 Na2 Na1 71.2(4) . . ?
O10A Na2 Na1 113.7(2) 1_545 . ?
O10A Na2 Na2 42.1(2) 3_655 3_645 ?
O1A Na2 Na2 135.8(3) . 3_645 ?
O6 Na2 Na2 100.8(4) . 3_645 ?
O4 Na2 Na2 92.8(3) . 3_645 ?
O9 Na2 Na2 124.7(5) . 3_645 ?
O10A Na2 Na2 37.9(2) 1_545 3_645 ?
Na1 Na2 Na2 135.4(2) . 3_645 ?
C1A O1B Dy 124.4(6) . . ?
C1A O1B Na1 87.1(6) . . ?
Dy O1B Na1 147.6(3) . . ?
C1A O1A Na2 147.6(7) . . ?
C1A O1A Na1 96.5(7) . . ?
Na2 O1A Na1 92.2(3) . . ?
C4A O4A Na1 92.9(7) . 3 ?
C4A O4B Dy 123.8(6) . . ?
C4A O4B Na1 91.6(6) . 3 ?
Dy O4B Na1 143.0(3) . 3 ?
C7A O7B Dy 125.4(6) . . ?
C7A O7A Na1 117.4(7) . 1_565 ?
C10A O10A Na2 127.1(7) . 3_655 ?
C10A O10A Na2 115.6(7) . 1_565 ?
Na2 O10A Na2 100.0(3) 3_655 1_565 ?
C10A O10B Dy 124.3(6) . . ?
C2 N1 C1 111.8(8) . . ?
C2 N1 C12 108.4(8) . . ?
C1 N1 C12 107.9(8) . . ?
C2 N1 Dy 111.7(6) . . ?
C1 N1 Dy 106.2(6) . . ?
C12 N1 Dy 110.7(5) . . ?
C4 N4 C5 110.1(8) . . ?
C4 N4 C3 108.2(8) . . ?
C5 N4 C3 109.2(8) . . ?
C4 N4 Dy 107.9(6) . . ?
C5 N4 Dy 111.3(6) . . ?
C3 N4 Dy 110.0(6) . . ?
C8 N7 C7 111.7(8) . . ?
C8 N7 C6 108.1(8) . . ?
C7 N7 C6 108.8(7) . . ?
C8 N7 Dy 111.8(5) . . ?
C7 N7 Dy 106.0(5) . . ?
C6 N7 Dy 110.3(5) . . ?
C11 N10 C10 110.3(8) . . ?
C11 N10 C9 109.8(8) . . ?
C10 N10 C9 108.2(7) . . ?
C11 N10 Dy 110.4(6) . . ?
C10 N10 Dy 107.1(5) . . ?
C9 N10 Dy 111.0(5) . . ?
N1 C1 C1A 113.4(8) . . ?
O1A C1A O1B 123.8(10) . . ?
O1A C1A C1 118.5(9) . . ?
O1B C1A C1 117.6(8) . . ?
O1A C1A Na1 57.6(6) . . ?
O1B C1A Na1 66.4(5) . . ?
C1 C1A Na1 174.4(7) . . ?
N1 C2 C3 112.0(8) . . ?
C2 C3 N4 110.7(8) . . ?
N4 C4 C4A 112.4(8) . . ?
O4A C4A O4B 122.0(10) . . ?
O4A C4A C4 118.4(9) . . ?
O4B C4A C4 119.5(9) . . ?
O4A C4A Na1 60.5(6) . 3 ?
O4B C4A Na1 61.5(5) . 3 ?
C4 C4A Na1 175.8(7) . 3 ?
N4 C5 C6 111.1(8) . . ?
N7 C6 C5 110.4(8) . . ?
N7 C7 C7A 112.9(8) . . ?
O7A C7A O7B 124.0(10) . . ?
O7A C7A C7 118.4(9) . . ?
O7B C7A C7 117.5(7) . . ?
O7A C7A Na1 41.7(5) . 1_565 ?
O7B C7A Na1 83.4(6) . 1_565 ?
C7 C7A Na1 157.5(6) . 1_565 ?
N7 C8 C9 111.9(8) . . ?
N10 C9 C8 110.5(8) . . ?
N10 C10 C10A 114.4(8) . . ?
O10A C10A O10B 125.9(10) . . ?
O10A C10A C10 116.5(9) . . ?
O10B C10A C10 117.6(8) . . ?
N10 C11 C12 111.9(8) . . ?
N1 C12 C11 110.1(8) . . ?
Na1 O4 Na2 89.0(3) . . ?
O12 O11 O3 158(3) . . ?

loop_
_geom_bond_atom_site_label_1
_geom_bond_atom_site_label_2
_geom_bond_distance
_geom_bond_site_symmetry_2
_geom_bond_publ_flag
Dy O7B 2.325(6) . ?
Dy O1B 2.329(6) . ?
Dy O10B 2.343(7) . ?
Dy O4B 2.353(6) . ?
Dy O1 2.478(7) . ?
Dy N1 2.611(7) . ?
Dy N4 2.612(8) . ?
Dy N7 2.632(7) . ?
Dy N10 2.638(8) . ?
Na1 O7A 2.342(10) 1_545 ?
Na1 O4 2.381(10) . ?
Na1 O1A 2.393(9) . ?
Na1 O4A 2.436(10) 3 ?
Na1 O4B 2.456(8) 3 ?
Na1 O1B 2.585(8) . ?
Na1 C4A 2.794(12) 3 ?
Na1 C1A 2.817(11) . ?
Na1 C7A 3.123(11) 1_545 ?
Na1 Na2 3.402(7) . ?
Na2 O10A 2.322(9) 3_655 ?
Na2 O1A 2.328(8) . ?
Na2 O6 2.393(11) . ?
Na2 O4 2.470(10) . ?
Na2 O9 2.522(17) . ?
Na2 O10A 2.538(10) 1_545 ?
Na2 Na2 3.726(10) 3_645 ?
O1B C1A 1.258(11) . ?
O1A C1A 1.239(11) . ?
O4A C4A 1.253(12) . ?
O4A Na1 2.436(10) 3 ?
O4B C4A 1.267(12) . ?
O4B Na1 2.456(8) 3 ?
O7B C7A 1.255(12) . ?
O7A C7A 1.252(11) . ?
O7A Na1 2.342(10) 1_565 ?
O10A C10A 1.238(12) . ?
O10A Na2 2.322(9) 3_655 ?
O10A Na2 2.538(10) 1_565 ?
O10B C10A 1.268(12) . ?
N1 C2 1.469(13) . ?
N1 C1 1.483(12) . ?
N1 C12 1.513(13) . ?
N4 C4 1.486(13) . ?
N4 C5 1.504(12) . ?
N4 C3 1.511(12) . ?
N7 C8 1.469(13) . ?
N7 C7 1.481(12) . ?
N7 C6 1.510(12) . ?
N10 C11 1.482(13) . ?
N10 C10 1.497(13) . ?
N10 C9 1.487(12) . ?
C1 C1A 1.516(14) . ?
C2 C3 1.516(15) . ?
C4 C4A 1.493(15) . ?
C4A Na1 2.794(12) 3 ?
C5 C6 1.522(14) . ?
C7 C7A 1.527(14) . ?
C7A Na1 3.123(11) 1_565 ?
C8 C9 1.526(15) . ?
C10 C10A 1.520(14) . ?
C11 C12 1.513(15) . ?
O3 O11 1.67(3) . ?
O11 O12 1.17(4) . ?
